data_4116064
loop_
_publ_author_name
'Rodolphe Cl\'erac'
'F. Albert Cotton'
'Lee M. Daniels'
'Kim R. Dunbar'
'Kristin Kirschbaum'
'Carlos A. Murillo'
'A. Alan Pinkerton'
'Arthur J. Schultz'
'Xiaoping Wang'

_publ_contact_author_address
; Dept. of Chemistry
  P.O. Box 30012
  Texas A&M University
  College Station, TX 77842-3012
  USA
;
_publ_contact_author_email cotton@tamu.edu
_publ_contact_author_fax '(409) 845 9351'
_publ_contact_author_name 'F.A. Cotton'
_publ_contact_author_phone '(409) 845 4432'
_publ_section_title
;
 Linear Tricobalt Compounds with Di(2-pyridyl)amide (dpa) Ligands:
 Temperature Dependence of the Structural and Magnetic Properties of
 Symmetrical and Unsymmetrical Forms of Co3(dpa)4Cl2 in the Solid State
;
_journal_name_full 'Journal of the American Chemical Society'
_journal_page_first 6226
_journal_page_last 6236
_journal_paper_doi 10.1021/ja000515q
_journal_volume 122
_journal_year 2000
_chemical_compound_source synthesis
_chemical_formula_sum 'C42 H36 Cl6 Co3 N12'
_chemical_formula_weight 1098.32
_chemical_name_systematic
; 
 ? 
;
_space_group_IT_number 82
_symmetry_cell_setting tetragonal
_symmetry_space_group_name_Hall 'I -4'
_symmetry_space_group_name_H-M 'I -4'
_atom_sites_solution_hydrogens geom
_atom_sites_solution_primary direct
_atom_sites_solution_secondary difmap
_audit_creation_method SHELXL
_cell_angle_alpha 90.00
_cell_angle_beta 90.00
_cell_angle_gamma 90.00
_cell_formula_units_Z 8
_cell_length_a 27.2558(8)
_cell_length_b 27.2558(8)
_cell_length_c 12.2451(7)
_cell_measurement_reflns_used 250
_cell_measurement_temperature 213(2)
_cell_measurement_theta_max 20.9
_cell_measurement_theta_min 9.05
_cell_volume 9096.6(6)
_computing_cell_refinement MADNES
_computing_data_collection MADNES
_computing_data_reduction PROCOR
_computing_molecular_graphics 'XP (Siemens, 1990)'
_computing_publication_material 'SHELXL-93 (Sheldrick, 1993)'
_computing_structure_refinement 'SHELXL-93 (Sheldrick, 1993)'
_computing_structure_solution 'SHELXS-86 (Sheldrick, 1990)'
_diffrn_ambient_temperature 213(2)
_diffrn_measurement_device 'Nonius FAST area detector'
_diffrn_measurement_method 'Ellipsoid-mask fitting'
_diffrn_radiation_monochromator graphite
_diffrn_radiation_source 'fine-focus sealed tube'
_diffrn_radiation_type MoK\a
_diffrn_radiation_wavelength 0.71073
_diffrn_reflns_av_R_equivalents 0.0575
_diffrn_reflns_av_sigmaI/netI 0.0386
_diffrn_reflns_limit_h_max 29
_diffrn_reflns_limit_h_min -28
_diffrn_reflns_limit_k_max 28
_diffrn_reflns_limit_k_min -29
_diffrn_reflns_limit_l_max 13
_diffrn_reflns_limit_l_min -13
_diffrn_reflns_number 19592
_diffrn_reflns_theta_max 22.77
_diffrn_reflns_theta_min 2.11
_diffrn_standards_decay_% 0
_diffrn_standards_interval_count 0
_diffrn_standards_interval_time 0
_diffrn_standards_number 'none (area detector data)'
_exptl_absorpt_coefficient_mu 1.481
_exptl_crystal_colour 'dark brown'
_exptl_crystal_density_diffrn 1.604
_exptl_crystal_description columnar
_exptl_crystal_F_000 4440
_exptl_crystal_size_max 0.38
_exptl_crystal_size_mid 0.23
_exptl_crystal_size_min 0.16
_refine_diff_density_max 0.659
_refine_diff_density_min -0.480
_refine_diff_density_rms 0.075
_refine_ls_abs_structure_details 'Flack H D (1983), Acta Cryst. A39, 876-881'
_refine_ls_abs_structure_Flack -0.04(2)
_refine_ls_extinction_method none
_refine_ls_goodness_of_fit_all 1.136
_refine_ls_goodness_of_fit_obs 1.138
_refine_ls_hydrogen_treatment noref
_refine_ls_matrix_type full
_refine_ls_number_parameters 566
_refine_ls_number_reflns 6114
_refine_ls_number_restraints 0
_refine_ls_restrained_S_all 1.139
_refine_ls_restrained_S_obs 1.138
_refine_ls_R_factor_all 0.0405
_refine_ls_R_factor_obs 0.0383
_refine_ls_shift/esd_max 0.000
_refine_ls_shift/esd_mean 0.000
_refine_ls_structure_factor_coef Fsqd
_refine_ls_weighting_details 'w=1/[\s^2^(Fo^2^)+(0.0142P)^2^+51.0886P] where P=(Fo^2^+2Fc^2^)/3'
_refine_ls_weighting_scheme calc
_refine_ls_wR_factor_all 0.0930
_refine_ls_wR_factor_obs 0.0910
_reflns_number_observed 5875
_reflns_number_total 6115
_reflns_observed_criterion >2sigma(I)
_cod_data_source_file ja000515q_5.cif
_cod_data_source_block u213K
_cod_depositor_comments
;
The following automatic conversions were performed:

'_refine_ls_weighting_scheme' value 'calc
w=1/[\s^2^(Fo^2^)+(0.0142P)^2^+51.0886P] where P=(Fo^2^+2Fc^2^)/3'
was changed to 'calc'. New tag '_refine_ls_weighting_details' was
created. The value of the new tag was set to
'w=1/[\s^2^(Fo^2^)+(0.0142P)^2^+51.0886P] where P=(Fo^2^+2Fc^2^)/3'.

Automatic conversion script
Id: cif_fix_values 3143 2015-03-26 13:38:13Z robertas 
;
_cod_database_code 4116064

loop_
_symmetry_equiv_pos_as_xyz
'x, y, z'
'-x, -y, z'
'y, -x, -z'
'-y, x, -z'
'x+1/2, y+1/2, z+1/2'
'-x+1/2, -y+1/2, z+1/2'
'y+1/2, -x+1/2, -z+1/2'
'-y+1/2, x+1/2, -z+1/2'

loop_
_atom_site_aniso_label
_atom_site_aniso_U_11
_atom_site_aniso_U_22
_atom_site_aniso_U_33
_atom_site_aniso_U_23
_atom_site_aniso_U_13
_atom_site_aniso_U_12
Co1 0.0200(4) 0.0205(4) 0.0174(3) 0.0013(3) 0.0016(3) -0.0015(3)
Co2 0.0168(4) 0.0163(4) 0.0164(3) 0.0010(3) 0.0015(3) -0.0001(3)
Co3 0.0216(4) 0.0228(4) 0.0267(4) 0.0025(3) 0.0007(3) 0.0006(3)
Cl1 0.0341(8) 0.0365(9) 0.0205(7) 0.0053(6) 0.0066(6) -0.0023(6)
Cl2 0.0387(9) 0.0378(8) 0.0228(7) 0.0061(6) 0.0058(6) -0.0002(7)
N1 0.027(3) 0.021(2) 0.015(2) 0.002(2) 0.000(2) 0.000(2)
N2 0.015(2) 0.026(3) 0.016(2) 0.000(2) 0.003(2) -0.001(2)
N3 0.022(2) 0.024(2) 0.019(2) -0.001(2) 0.003(2) -0.003(2)
N4 0.024(3) 0.026(3) 0.019(2) -0.003(2) 0.002(2) -0.002(2)
N5 0.021(2) 0.018(2) 0.020(2) 0.001(2) 0.002(2) 0.003(2)
N6 0.018(2) 0.025(3) 0.023(3) 0.005(2) 0.005(2) 0.001(2)
N8 0.022(2) 0.021(2) 0.016(2) 0.000(2) 0.003(2) -0.002(2)
N10 0.028(3) 0.024(2) 0.022(2) 0.002(2) 0.001(2) 0.004(2)
N11 0.023(2) 0.019(2) 0.020(2) 0.001(2) 0.001(2) 0.003(2)
N12 0.024(2) 0.019(2) 0.023(2) 0.005(2) 0.002(2) 0.002(2)
C1 0.038(4) 0.040(4) 0.016(3) -0.003(3) 0.007(3) -0.011(3)
C2 0.045(4) 0.057(5) 0.023(3) -0.010(3) -0.008(3) -0.017(3)
C3 0.039(4) 0.060(4) 0.029(4) 0.000(3) -0.010(3) -0.023(3)
C4 0.023(3) 0.039(4) 0.031(3) -0.004(3) 0.002(3) -0.005(3)
C5 0.021(3) 0.018(3) 0.022(3) 0.006(2) -0.007(2) -0.003(2)
C6 0.019(3) 0.023(3) 0.023(3) 0.004(2) 0.003(2) -0.007(2)
C7 0.028(3) 0.029(3) 0.032(3) 0.005(3) -0.001(3) 0.006(3)
C8 0.025(3) 0.040(4) 0.049(4) -0.005(3) 0.006(3) 0.015(3)
C9 0.043(4) 0.045(4) 0.028(3) 0.000(3) 0.014(3) 0.013(3)
C10 0.035(3) 0.038(3) 0.019(3) 0.001(3) 0.004(3) 0.000(3)
C11 0.029(3) 0.035(3) 0.024(3) -0.008(3) 0.008(3) 0.002(3)
C12 0.035(4) 0.044(4) 0.034(3) -0.012(3) 0.018(3) 0.004(3)
C13 0.041(4) 0.027(3) 0.045(4) -0.014(3) 0.008(3) 0.009(3)
C14 0.030(3) 0.021(3) 0.035(3) -0.006(3) 0.006(3) 0.004(2)
C15 0.022(3) 0.026(3) 0.020(3) 0.001(2) 0.002(2) -0.003(2)
C16 0.017(3) 0.019(3) 0.022(3) 0.005(2) -0.003(2) 0.003(2)
C17 0.016(3) 0.021(3) 0.033(3) -0.005(2) -0.004(2) 0.001(2)
C18 0.023(3) 0.026(3) 0.051(4) -0.001(3) 0.000(3) -0.002(2)
C19 0.025(3) 0.028(3) 0.044(4) 0.014(3) 0.004(3) -0.004(3)
C20 0.029(3) 0.034(3) 0.028(3) 0.005(3) 0.006(3) -0.001(3)
C21 0.024(3) 0.035(3) 0.027(3) 0.006(3) 0.006(3) -0.009(3)
C22 0.029(3) 0.040(4) 0.032(3) 0.004(3) 0.006(3) -0.007(3)
C23 0.017(3) 0.036(3) 0.035(3) -0.004(3) 0.001(3) -0.008(3)
C24 0.020(3) 0.038(3) 0.022(3) 0.000(3) 0.002(2) 0.002(3)
C25 0.021(3) 0.024(3) 0.021(3) -0.008(2) 0.001(2) 0.004(2)
C26 0.022(3) 0.022(3) 0.017(3) 0.000(2) -0.008(2) -0.007(2)
C27 0.022(3) 0.029(3) 0.031(3) 0.003(3) 0.002(2) 0.004(2)
C28 0.030(3) 0.024(3) 0.038(3) 0.004(3) -0.005(3) 0.012(3)
C29 0.032(3) 0.027(3) 0.037(3) 0.004(3) -0.016(3) -0.005(3)
C30 0.033(3) 0.023(3) 0.020(3) 0.001(2) -0.003(2) -0.015(3)
C31 0.039(4) 0.042(4) 0.018(3) 0.005(3) -0.001(3) 0.003(3)
C32 0.044(4) 0.055(4) 0.025(3) -0.001(3) -0.006(3) -0.008(3)
C33 0.032(4) 0.048(4) 0.028(3) -0.018(3) 0.002(3) -0.006(3)
C34 0.036(3) 0.031(3) 0.026(3) -0.001(3) 0.000(3) -0.005(3)
C35 0.023(3) 0.021(3) 0.019(3) -0.002(2) 0.004(2) -0.001(2)
C36 0.014(3) 0.026(3) 0.022(3) 0.006(2) 0.005(2) -0.001(2)
C37 0.040(4) 0.019(3) 0.025(3) -0.003(2) 0.004(3) 0.000(2)
C38 0.047(4) 0.019(3) 0.045(4) -0.006(3) 0.000(3) 0.011(3)
C39 0.039(4) 0.022(3) 0.057(4) 0.014(3) 0.006(3) 0.009(3)
C40 0.021(3) 0.041(4) 0.029(3) 0.007(3) 0.001(2) 0.000(3)
C1S 0.167(11) 0.068(6) 0.049(5) 0.007(5) 0.015(6) 0.039(7)
Cl3 0.084(2) 0.121(3) 0.131(3) -0.011(2) 0.028(2) -0.005(2)
Cl4 0.097(2) 0.110(2) 0.0647(14) -0.0043(14) -0.0022(13) 0.018(2)
C2S 0.046(6) 0.087(8) 0.038(6) -0.008(5) -0.012(4) -0.001(5)

loop_
_atom_site_label
_atom_site_type_symbol
_atom_site_fract_x
_atom_site_fract_y
_atom_site_fract_z
_atom_site_U_iso_or_equiv
_atom_site_thermal_displace_type
_atom_site_occupancy
_atom_site_calc_flag
_atom_site_refinement_flags
_atom_site_disorder_group
Co1 Co 0.11578(3) 0.26894(3) 0.21410(5) 0.0193(2) Uani 1 d . .
Co2 Co 0.09166(3) 0.24570(3) 0.38600(5) 0.0165(2) Uani 1 d . .
Co3 Co 0.06853(3) 0.22249(3) 0.57374(6) 0.0237(2) Uani 1 d . .
Cl1 Cl 0.14068(5) 0.29383(5) 0.03162(11) 0.0304(3) Uani 1 d . .
Cl2 Cl 0.04475(6) 0.20175(6) 0.75405(11) 0.0331(3) Uani 1 d . .
N1 N 0.0475(2) 0.2548(2) 0.1705(3) 0.0210(10) Uani 1 d . .
N2 N 0.02616(15) 0.2644(2) 0.3516(3) 0.0187(10) Uani 1 d . .
N3 N 0.0090(2) 0.2698(2) 0.5355(3) 0.0215(10) Uani 1 d . .
N4 N 0.1332(2) 0.1994(2) 0.1945(3) 0.0230(10) Uani 1 d . .
N5 N 0.0792(2) 0.1811(2) 0.3348(3) 0.0195(10) Uani 1 d . .
N6 N 0.0328(2) 0.1645(2) 0.4883(3) 0.0220(10) Uani 1 d . .
N7 N 0.1813(2) 0.2797(2) 0.2787(4) 0.0221(10) Uiso 1 d . .
N8 N 0.1577(2) 0.2275(2) 0.4183(3) 0.0195(10) Uani 1 d . .
N9 N 0.1312(2) 0.1783(2) 0.5574(3) 0.0220(10) Uiso 1 d . .
N10 N 0.1140(2) 0.2824(2) 0.6135(4) 0.0247(10) Uani 1 d . .
N11 N 0.1050(2) 0.3106(2) 0.4364(4) 0.0208(10) Uani 1 d . .
N12 N 0.0957(2) 0.3358(2) 0.2584(4) 0.0220(10) Uani 1 d . .
C1 C 0.0363(2) 0.2413(2) 0.0682(4) 0.0314(14) Uani 1 d . .
H1A H 0.0619(2) 0.2374(2) 0.0177(4) 0.038 Uiso 1 calc R .
C2 C -0.0108(2) 0.2329(3) 0.0336(5) 0.042(2) Uani 1 d . .
H2A H -0.0172(2) 0.2229(3) -0.0384(5) 0.050 Uiso 1 calc R .
C3 C -0.0489(2) 0.2394(3) 0.1081(5) 0.043(2) Uani 1 d . .
H3A H -0.0816(2) 0.2354(3) 0.0859(5) 0.051 Uiso 1 calc R .
C4 C -0.0383(2) 0.2518(2) 0.2129(5) 0.0311(14) Uani 1 d . .
H4A H -0.0638(2) 0.2558(2) 0.2639(5) 0.037 Uiso 1 calc R .
C5 C 0.0111(2) 0.2586(2) 0.2456(4) 0.0206(12) Uani 1 d . .
C6 C -0.0025(2) 0.2839(2) 0.4331(4) 0.0215(12) Uani 1 d . .
C7 C -0.0402(2) 0.3188(2) 0.4154(5) 0.0297(13) Uani 1 d . .
H7A H -0.0472(2) 0.3297(2) 0.3443(5) 0.036 Uiso 1 calc R .
C8 C -0.0658(2) 0.3362(2) 0.5004(5) 0.038(2) Uani 1 d . .
H8A H -0.0914(2) 0.3588(2) 0.4887(5) 0.045 Uiso 1 calc R .
C9 C -0.0546(2) 0.3207(2) 0.6070(5) 0.039(2) Uani 1 d . .
H9A H -0.0725(2) 0.3321(2) 0.6675(5) 0.046 Uiso 1 calc R .
C10 C -0.0170(2) 0.2887(2) 0.6189(5) 0.0307(13) Uani 1 d . .
H10A H -0.0085(2) 0.2790(2) 0.6901(5) 0.037 Uiso 1 calc R .
C11 C 0.1699(2) 0.1864(2) 0.1264(5) 0.0292(13) Uani 1 d . .
H11A H 0.1856(2) 0.2112(2) 0.0862(5) 0.035 Uiso 1 calc R .
C12 C 0.1854(2) 0.1391(2) 0.1125(5) 0.038(2) Uani 1 d . .
H12A H 0.2107(2) 0.1315(2) 0.0634(5) 0.045 Uiso 1 calc R .
C13 C 0.1620(2) 0.1022(2) 0.1743(5) 0.038(2) Uani 1 d . .
H13A H 0.1715(2) 0.0692(2) 0.1669(5) 0.045 Uiso 1 calc R .
C14 C 0.1259(2) 0.1148(2) 0.2440(5) 0.0288(13) Uani 1 d . .
H14A H 0.1104(2) 0.0902(2) 0.2855(5) 0.035 Uiso 1 calc R .
C15 C 0.1109(2) 0.1639(2) 0.2561(4) 0.0229(12) Uani 1 d . .
C16 C 0.0450(2) 0.1517(2) 0.3837(4) 0.0195(11) Uani 1 d . .
C17 C 0.0209(2) 0.1125(2) 0.3326(5) 0.0232(12) Uani 1 d . .
H17A H 0.0271(2) 0.1056(2) 0.2587(5) 0.028 Uiso 1 calc R .
C18 C -0.0117(2) 0.0842(2) 0.3900(5) 0.0333(14) Uani 1 d . .
H18A H -0.0272(2) 0.0575(2) 0.3559(5) 0.040 Uiso 1 calc R .
C19 C -0.0217(2) 0.0949(2) 0.4978(5) 0.0324(15) Uani 1 d . .
H19A H -0.0428(2) 0.0752(2) 0.5396(5) 0.039 Uiso 1 calc R .
C20 C 0.0004(2) 0.1356(2) 0.5413(5) 0.0301(14) Uani 1 d . .
H20A H -0.0076(2) 0.1440(2) 0.6135(5) 0.036 Uiso 1 calc R .
C21 C 0.2138(2) 0.3109(2) 0.2340(5) 0.0287(13) Uani 1 d . .
H21A H 0.2040(2) 0.3300(2) 0.1739(5) 0.034 Uiso 1 calc R .
C22 C 0.2609(2) 0.3160(2) 0.2726(5) 0.0335(14) Uani 1 d . .
H22A H 0.2830(2) 0.3377(2) 0.2386(5) 0.040 Uiso 1 calc R .
C23 C 0.2753(2) 0.2890(2) 0.3618(5) 0.0295(13) Uani 1 d . .
H23A H 0.3075(2) 0.2915(2) 0.3883(5) 0.035 Uiso 1 calc R .
C24 C 0.2423(2) 0.2581(2) 0.4124(4) 0.0269(13) Uani 1 d . .
H24A H 0.2517(2) 0.2402(2) 0.4746(4) 0.032 Uiso 1 calc R .
C25 C 0.1948(2) 0.2536(2) 0.3703(4) 0.0220(12) Uani 1 d . .
C26 C 0.1660(2) 0.1877(2) 0.4819(4) 0.0202(12) Uani 1 d . .
C27 C 0.2050(2) 0.1540(2) 0.4660(5) 0.0273(13) Uani 1 d . .
H27A H 0.2296(2) 0.1605(2) 0.4143(5) 0.033 Uiso 1 calc R .
C28 C 0.2063(2) 0.1120(2) 0.5262(5) 0.0309(14) Uani 1 d . .
H28A H 0.2319(2) 0.0893(2) 0.5156(5) 0.037 Uiso 1 calc R .
C29 C 0.1704(2) 0.1026(2) 0.6029(5) 0.0320(14) Uani 1 d . .
H29A H 0.1712(2) 0.0737(2) 0.6448(5) 0.038 Uiso 1 calc R .
C30 C 0.1337(2) 0.1360(2) 0.6168(4) 0.0257(13) Uani 1 d . .
H30A H 0.1093(2) 0.1297(2) 0.6692(4) 0.031 Uiso 1 calc R .
C31 C 0.1356(2) 0.2844(2) 0.7119(5) 0.0329(14) Uani 1 d . .
H31A H 0.1273(2) 0.2604(2) 0.7638(5) 0.039 Uiso 1 calc R .
C32 C 0.1691(2) 0.3196(3) 0.7410(5) 0.041(2) Uani 1 d . .
H32A H 0.1829(2) 0.3201(3) 0.8113(5) 0.050 Uiso 1 calc R .
C33 C 0.1820(2) 0.3543(2) 0.6633(5) 0.036(2) Uani 1 d . .
H33A H 0.2052(2) 0.3787(2) 0.6802(5) 0.043 Uiso 1 calc R .
C34 C 0.1608(2) 0.3531(2) 0.5623(5) 0.0310(13) Uani 1 d . .
H34A H 0.1697(2) 0.3765(2) 0.5095(5) 0.037 Uiso 1 calc R .
C35 C 0.1255(2) 0.3166(2) 0.5369(4) 0.0209(12) Uani 1 d . .
C36 C 0.0973(2) 0.3484(2) 0.3661(4) 0.0208(12) Uani 1 d . .
C37 C 0.0861(2) 0.3968(2) 0.3981(5) 0.0281(13) Uani 1 d . .
H37A H 0.0878(2) 0.4058(2) 0.4721(5) 0.034 Uiso 1 calc R .
C38 C 0.0732(2) 0.4301(2) 0.3232(5) 0.037(2) Uani 1 d . .
H38A H 0.0662(2) 0.4624(2) 0.3452(5) 0.044 Uiso 1 calc R .
C39 C 0.0700(2) 0.4175(2) 0.2121(6) 0.039(2) Uani 1 d . .
H39A H 0.0606(2) 0.4405(2) 0.1589(6) 0.047 Uiso 1 calc R .
C40 C 0.0813(2) 0.3692(2) 0.1851(5) 0.0302(14) Uani 1 d . .
H40A H 0.0788(2) 0.3596(2) 0.1116(5) 0.036 Uiso 1 calc R .
C1S C 0.0520(4) 0.0967(4) -0.0767(7) 0.095(4) Uani 1 d . .
H1SA H 0.0457(4) 0.0934(4) 0.0017(7) 0.113 Uiso 1 calc R .
H1SB H 0.0519(4) 0.1318(4) -0.0945(7) 0.113 Uiso 1 calc R .
Cl3 Cl 0.00528(11) 0.06747(13) -0.1493(3) 0.1119(10) Uani 1 d . .
Cl4 Cl 0.10985(10) 0.07237(11) -0.1064(2) 0.0904(8) Uani 1 d . .
C2S C 0.0445(4) 0.3501(4) 0.8504(8) 0.057(3) Uani 0.75 d P .
Cl6 Cl 0.05594(14) 0.38807(14) 0.7424(3) 0.0916(10) Uiso 0.75 d P .
Cl5 Cl -0.0151(2) 0.3516(2) 0.8983(5) 0.0540(14) Uiso 0.38 d P 1
Cl5' Cl -0.0032(2) 0.3615(2) 0.9327(5) 0.0564(15) Uiso 0.38 d P 2
C3S C 0.0000 0.5000 0.8667(23) 0.078(7) Uiso 0.50 d SP .
Cl7 Cl 0.0615(5) 0.4929(4) 0.9214(10) 0.037(3) Uiso 0.15 d P .
Cl7' Cl 0.0450(4) 0.4909(4) 0.9570(8) 0.048(2) Uiso 0.20 d P 2
Cl8 Cl 0.0515(7) 0.4238(8) 0.8741(16) 0.100(5) Uiso 0.15 d P 2

loop_
_atom_type_symbol
_atom_type_description
_atom_type_scat_dispersion_real
_atom_type_scat_dispersion_imag
_atom_type_scat_source
C C 0.0033 0.0016 'International Tables Vol C Tables 4.2.6.8 and 6.1.1.4'
H H 0.0000 0.0000 'International Tables Vol C Tables 4.2.6.8 and 6.1.1.4'
N N 0.0061 0.0033 'International Tables Vol C Tables 4.2.6.8 and 6.1.1.4'
Cl Cl 0.1484 0.1585 'International Tables Vol C Tables 4.2.6.8 and 6.1.1.4'
Co Co 0.3494 0.9721 'International Tables Vol C Tables 4.2.6.8 and 6.1.1.4'

loop_
_geom_angle_atom_site_label_1
_geom_angle_atom_site_label_2
_geom_angle_atom_site_label_3
_geom_angle
_geom_angle_site_symmetry_1
_geom_angle_site_symmetry_3
_geom_angle_publ_flag
Co1 Co2 Co3 177.74(4) . . y
Cl1 Co1 Co2 179.54(5) . . y
Cl2 Co3 Co2 178.55(5) . . y
N1 Co1 N4 90.4(2) . . y
N1 Co1 N7 171.8(2) . . y
N1 Co1 N12 89.7(2) . . y
N4 Co1 N7 88.5(2) . . y
N4 Co1 N12 170.7(2) . . y
N7 Co1 N12 90.2(2) . . y
N1 Co1 Co2 85.64(12) . . y
N4 Co1 Co2 85.13(13) . . y
N7 Co1 Co2 86.15(13) . . y
N12 Co1 Co2 85.62(13) . . y
N1 Co1 Cl1 93.97(13) . . y
N4 Co1 Cl1 95.13(13) . . y
N7 Co1 Cl1 94.24(13) . . y
N12 Co1 Cl1 94.13(13) . . y
N2 Co2 N5 90.5(2) . . y
N2 Co2 N8 179.0(2) . . y
N2 Co2 N11 90.1(2) . . y
N5 Co2 N8 89.8(2) . . y
N5 Co2 N11 179.2(2) . . y
N8 Co2 N11 89.6(2) . . y
N2 Co2 Co1 89.53(12) . . y
N5 Co2 Co1 90.25(13) . . y
N8 Co2 Co1 89.52(13) . . y
N11 Co2 Co1 89.17(13) . . y
N2 Co2 Co3 92.01(12) . . y
N5 Co2 Co3 91.39(13) . . y
N8 Co2 Co3 88.92(13) . . y
N11 Co2 Co3 89.18(13) . . y
N3 Co3 N6 89.6(2) . . y
N3 Co3 N9 161.5(2) . . y
N3 Co3 N10 91.7(2) . . y
N6 Co3 N9 84.2(2) . . y
N6 Co3 N10 163.2(2) . . y
N9 Co3 N10 89.4(2) . . y
N3 Co3 Co2 80.46(12) . . y
N6 Co3 Co2 81.34(12) . . y
N9 Co3 Co2 81.39(12) . . y
N10 Co3 Co2 82.32(12) . . y
N3 Co3 Cl2 98.11(12) . . y
N6 Co3 Cl2 98.95(12) . . y
N9 Co3 Cl2 100.06(12) . . y
N10 Co3 Cl2 97.49(13) . . y
C1 N1 C5 119.1(5) . . ?
C1 N1 Co1 121.5(4) . . ?
C5 N1 Co1 119.4(3) . . ?
C5 N2 C6 124.3(4) . . ?
C5 N2 Co2 117.3(3) . . ?
C6 N2 Co2 118.4(3) . . ?
C10 N3 C6 118.3(5) . . ?
C10 N3 Co3 117.9(4) . . ?
C6 N3 Co3 123.7(3) . . ?
C11 N4 C15 118.9(5) . . ?
C11 N4 Co1 120.5(4) . . ?
C15 N4 Co1 120.4(4) . . ?
C16 N5 C15 122.3(4) . . ?
C16 N5 Co2 121.4(3) . . ?
C15 N5 Co2 115.8(3) . . ?
C20 N6 C16 117.3(5) . . ?
C20 N6 Co3 119.7(4) . . ?
C16 N6 Co3 122.6(3) . . ?
C21 N7 C25 118.8(5) . . ?
C21 N7 Co1 121.8(4) . . ?
C25 N7 Co1 119.3(3) . . ?
C26 N8 C25 122.7(4) . . ?
C26 N8 Co2 119.0(3) . . ?
C25 N8 Co2 118.2(3) . . ?
C26 N9 C30 119.3(5) . . ?
C26 N9 Co3 121.9(3) . . ?
C30 N9 Co3 118.4(4) . . ?
C31 N10 C35 119.4(5) . . ?
C31 N10 Co3 119.8(4) . . ?
C35 N10 Co3 120.5(4) . . ?
C36 N11 C35 123.2(4) . . ?
C36 N11 Co2 117.9(4) . . ?
C35 N11 Co2 118.7(3) . . ?
C40 N12 C36 119.1(5) . . ?
C40 N12 Co1 121.6(4) . . ?
C36 N12 Co1 119.2(3) . . ?
N1 C1 C2 123.3(5) . . ?
C1 C2 C3 118.3(5) . . ?
C4 C3 C2 119.5(6) . . ?
C3 C4 C5 120.1(6) . . ?
N1 C5 N2 115.6(4) . . ?
N1 C5 C4 119.6(5) . . ?
N2 C5 C4 124.6(5) . . ?
N3 C6 N2 115.7(5) . . ?
N3 C6 C7 120.1(5) . . ?
N2 C6 C7 124.1(5) . . ?
C8 C7 C6 119.8(6) . . ?
C7 C8 C9 120.1(6) . . ?
C10 C9 C8 117.3(5) . . ?
N3 C10 C9 124.3(5) . . ?
N4 C11 C12 123.7(6) . . ?
C11 C12 C13 117.7(5) . . ?
C14 C13 C12 119.3(6) . . ?
C13 C14 C15 121.4(6) . . ?
N4 C15 N5 115.0(5) . . ?
N4 C15 C14 119.0(5) . . ?
N5 C15 C14 125.5(5) . . ?
N6 C16 N5 115.2(5) . . ?
N6 C16 C17 120.0(5) . . ?
N5 C16 C17 124.8(5) . . ?
C18 C17 C16 120.3(5) . . ?
C17 C18 C19 119.9(6) . . ?
C20 C19 C18 117.2(5) . . ?
N6 C20 C19 125.0(5) . . ?
N7 C21 C22 122.6(5) . . ?
C21 C22 C23 119.0(5) . . ?
C22 C23 C24 119.9(5) . . ?
C23 C24 C25 119.4(5) . . ?
N8 C25 N7 114.9(4) . . ?
N8 C25 C24 124.8(5) . . ?
N7 C25 C24 120.1(5) . . ?
N9 C26 N8 115.4(5) . . ?
N9 C26 C27 119.8(5) . . ?
N8 C26 C27 124.4(5) . . ?
C28 C27 C26 119.4(5) . . ?
C27 C28 C29 120.3(5) . . ?
C30 C29 C28 118.8(5) . . ?
C29 C30 N9 122.4(5) . . ?
N10 C31 C32 123.6(6) . . ?
C31 C32 C33 117.9(6) . . ?
C34 C33 C32 119.8(6) . . ?
C33 C34 C35 120.2(6) . . ?
N10 C35 N11 116.7(5) . . ?
N10 C35 C34 119.0(5) . . ?
N11 C35 C34 124.0(5) . . ?
N11 C36 N12 115.3(5) . . ?
N11 C36 C37 124.6(5) . . ?
N12 C36 C37 119.8(5) . . ?
C38 C37 C36 120.1(5) . . ?
C37 C38 C39 121.0(6) . . ?
C40 C39 C38 116.5(6) . . ?
N12 C40 C39 123.4(6) . . ?
Cl3 C1S Cl4 112.3(5) . . ?
Cl5' C2S Cl6 119.7(7) . . ?
Cl6 C2S Cl5 114.8(6) . . ?
Cl5' C2S Cl8 78.8(7) . . ?
Cl7' C3S Cl7 116.7(17) . 2_565 ?
Cl7' C3S Cl7 116.7(17) 2_565 . ?
Cl7' Cl7 Cl8 91.3(17) . . ?

loop_
_geom_bond_atom_site_label_1
_geom_bond_atom_site_label_2
_geom_bond_distance
_geom_bond_site_symmetry_2
_geom_bond_publ_flag
Co1 Co2 2.2943(9) . y
Co2 Co3 2.466(1) . y
Co1 Cl1 2.432(1) . y
Co3 Cl2 2.369(2) . y
Co1 N1 1.973(5) . y
Co1 N4 1.970(5) . y
Co1 N7 1.975(4) . y
Co1 N12 1.978(4) . y
Co2 N2 1.904(4) . y
Co2 N5 1.900(4) . y
Co2 N8 1.909(4) . y
Co2 N11 1.910(4) . y
Co3 N3 2.124(5) . y
Co3 N6 2.131(5) . y
Co3 N9 2.099(4) . y
Co3 N10 2.107(5) . y
N1 C1 1.342(7) . ?
N1 C5 1.357(7) . ?
N2 C5 1.370(7) . ?
N2 C6 1.373(7) . ?
N3 C10 1.345(7) . ?
N3 C6 1.348(7) . ?
N4 C11 1.348(7) . ?
N4 C15 1.370(7) . ?
N5 C16 1.369(7) . ?
N5 C15 1.376(7) . ?
N6 C20 1.350(7) . ?
N6 C16 1.368(7) . ?
N7 C21 1.346(7) . ?
N7 C25 1.379(7) . ?
N8 C26 1.354(7) . ?
N8 C25 1.368(7) . ?
N9 C26 1.350(7) . ?
N9 C30 1.366(7) . ?
N10 C31 1.343(7) . ?
N10 C35 1.358(7) . ?
N11 C36 1.357(7) . ?
N11 C35 1.361(7) . ?
N12 C40 1.337(7) . ?
N12 C36 1.364(7) . ?
C1 C2 1.370(9) . ?
C2 C3 1.393(9) . ?
C3 C4 1.358(9) . ?
C4 C5 1.417(8) . ?
C6 C7 1.417(8) . ?
C7 C8 1.341(8) . ?
C8 C9 1.405(9) . ?
C9 C10 1.355(9) . ?
C11 C12 1.365(8) . ?
C12 C13 1.411(9) . ?
C13 C14 1.346(8) . ?
C14 C15 1.407(8) . ?
C16 C17 1.400(7) . ?
C17 C18 1.370(8) . ?
C18 C19 1.380(9) . ?
C19 C20 1.368(8) . ?
C21 C22 1.374(8) . ?
C22 C23 1.375(8) . ?
C23 C24 1.378(8) . ?
C24 C25 1.400(8) . ?
C26 C27 1.418(8) . ?
C27 C28 1.363(8) . ?
C28 C29 1.380(9) . ?
C29 C30 1.363(9) . ?
C31 C32 1.370(9) . ?
C32 C33 1.388(9) . ?
C33 C34 1.364(8) . ?
C34 C35 1.420(8) . ?
C36 C37 1.411(8) . ?
C37 C38 1.336(8) . ?
C38 C39 1.406(9) . ?
C39 C40 1.393(9) . ?
C1S Cl3 1.746(12) . ?
C1S Cl4 1.748(11) . ?
C2S Cl5' 1.673(11) . ?
C2S Cl6 1.708(11) . ?
C2S Cl5 1.728(11) . ?
C2S Cl8 2.04(2) . ?
C3S Cl7' 1.67(2) 2_565 ?
C3S Cl7' 1.67(2) . ?
C3S Cl7 1.814(15) 2_565 ?
C3S Cl7 1.814(15) . ?
